data_4079765
loop_
_publ_author_name
'K\"ohler, Mathias'
'Langer, Jens'
'G\"orls, Helmar'
'Westerhausen, Matthias'

_publ_section_title
;
 Synthesis and Molecular Structures of Meta-Substituted Arylcalcium
 Iodides
;
_journal_issue 24
_journal_name_full Organometallics
_journal_page_first 8647
_journal_paper_doi 10.1021/om301087e
_journal_volume 31
_journal_year 2012
_chemical_formula_moiety 'C22 H36 Ca Cl I O4'
_chemical_formula_sum 'C22 H36 Ca Cl I O4'
_chemical_formula_weight 566.94
_space_group_IT_number 19
_symmetry_cell_setting orthorhombic
_symmetry_space_group_name_Hall 'P 2ac 2ab'
_symmetry_space_group_name_H-M 'P 21 21 21'
_atom_sites_solution_hydrogens geom
_atom_sites_solution_primary direct
_atom_sites_solution_secondary difmap
_audit_creation_method SHELXL-97
_cell_angle_alpha 90.00
_cell_angle_beta 90.00
_cell_angle_gamma 90.00
_cell_formula_units_Z 4
_cell_length_a 7.9202(5)
_cell_length_b 10.2280(7)
_cell_length_c 31.556(2)
_cell_measurement_reflns_used 9019
_cell_measurement_temperature 133(2)
_cell_measurement_theta_max 25.02
_cell_measurement_theta_min 2.58
_cell_volume 2556.3(3)
_computing_cell_refinement DENZO
_computing_data_collection COLLECT
_computing_data_reduction DENZO
_computing_molecular_graphics SHELXTL/PC
_computing_publication_material SHELXL-97
_computing_structure_refinement 'SHELXL-97 (Sheldrick, 2008)'
_computing_structure_solution 'SHELXS-97 (Sheldrick, 2008)'
_diffrn_ambient_temperature 133(2)
_diffrn_measured_fraction_theta_full 0.947
_diffrn_measured_fraction_theta_max 0.947
_diffrn_measurement_device_type KappaCCD
_diffrn_measurement_method 'phi- + omega-scan'
_diffrn_radiation_monochromator graphite
_diffrn_radiation_source 'fine-focus sealed tube'
_diffrn_radiation_type MoK\a
_diffrn_radiation_wavelength 0.71073
_diffrn_reflns_av_R_equivalents 0.0542
_diffrn_reflns_av_sigmaI/netI 0.0638
_diffrn_reflns_limit_h_max 9
_diffrn_reflns_limit_h_min -9
_diffrn_reflns_limit_k_max 8
_diffrn_reflns_limit_k_min -12
_diffrn_reflns_limit_l_max 37
_diffrn_reflns_limit_l_min -37
_diffrn_reflns_number 9019
_diffrn_reflns_theta_full 25.02
_diffrn_reflns_theta_max 25.02
_diffrn_reflns_theta_min 2.58
_exptl_absorpt_coefficient_mu 1.581
_exptl_absorpt_correction_type none
_exptl_crystal_colour colourless
_exptl_crystal_density_diffrn 1.473
_exptl_crystal_density_method 'not measured'
_exptl_crystal_description prism
_exptl_crystal_F_000 1160
_exptl_crystal_size_max 0.05
_exptl_crystal_size_mid 0.05
_exptl_crystal_size_min 0.05
_refine_diff_density_max 0.563
_refine_diff_density_min -0.524
_refine_diff_density_rms 0.117
_refine_ls_abs_structure_details 'Flack H D (1983), Acta Cryst. A39, 876-881'
_refine_ls_abs_structure_Flack 0.09(6)
_refine_ls_extinction_method none
_refine_ls_goodness_of_fit_ref 1.291
_refine_ls_hydrogen_treatment constr
_refine_ls_matrix_type full
_refine_ls_number_parameters 253
_refine_ls_number_reflns 3970
_refine_ls_number_restraints 0
_refine_ls_restrained_S_all 1.291
_refine_ls_R_factor_all 0.1001
_refine_ls_R_factor_gt 0.0739
_refine_ls_shift/su_max 0.001
_refine_ls_shift/su_mean 0.000
_refine_ls_structure_factor_coef Fsqd
_refine_ls_weighting_details 'calc w=1/[\s^2^(Fo^2^)+(0.0000P)^2^+13.1664P] where P=(Fo^2^+2Fc^2^)/3'
_refine_ls_weighting_scheme calc
_refine_ls_wR_factor_gt 0.1185
_refine_ls_wR_factor_ref 0.1291
_reflns_number_gt 3240
_reflns_number_total 3970
_reflns_threshold_expression >2sigma(I)
_cod_data_source_file om301087e_si_001.cif
_cod_data_source_block FO4840
_cod_original_sg_symbol_H-M P2(1)2(1)2(1)
_cod_database_code 4079765

loop_
_symmetry_equiv_pos_as_xyz
'x, y, z'
'-x+1/2, -y, z+1/2'
'-x, y+1/2, -z+1/2'
'x+1/2, -y+1/2, -z'

loop_
_atom_site_label
_atom_site_type_symbol
_atom_site_fract_x
_atom_site_fract_y
_atom_site_fract_z
_atom_site_U_iso_or_equiv
_atom_site_adp_type
_atom_site_occupancy
_atom_site_symmetry_multiplicity
_atom_site_calc_flag
_atom_site_refinement_flags
_atom_site_disorder_assembly
_atom_site_disorder_group
Ca1 Ca 0.7680(3) -0.4643(2) 0.36377(7) 0.0368(5) Uani 1 1 d . A .
I1 I 1.01100(12) -0.29410(7) 0.30673(2) 0.0529(2) Uani 1 1 d . . .
Cl1 Cl 0.4871(5) -0.5335(3) 0.54149(8) 0.0650(9) Uani 1 1 d . A .
O1 O 0.9541(9) -0.4250(7) 0.4199(2) 0.043(2) Uani 1 1 d . . .
O2 O 0.6073(10) -0.2707(9) 0.3773(3) 0.044(2) Uani 1 1 d . . .
O3 O 0.6091(11) -0.5176(9) 0.3029(3) 0.056(2) Uani 1 1 d . . .
C1 C 0.5738(14) -0.5849(11) 0.4161(3) 0.038(3) Uani 1 1 d . . .
C2 C 0.5747(15) -0.5378(12) 0.4574(4) 0.052(3) Uani 1 1 d . A .
H2A H 0.6422 -0.4639 0.4642 0.062 Uiso 1 1 calc R . .
C3 C 0.4793(17) -0.5961(11) 0.4890(3) 0.046(3) Uani 1 1 d . . .
O4 O 0.9168(11) -0.6591(8) 0.3480(3) 0.051(3) Uani 1 1 d . . .
C4 C 0.3820(14) -0.7031(13) 0.4821(4) 0.051(3) Uani 1 1 d . A .
H4A H 0.3181 -0.7428 0.5041 0.061 Uiso 1 1 calc R . .
C5 C 0.3810(15) -0.7524(11) 0.4402(4) 0.055(4) Uani 1 1 d . . .
H5A H 0.3163 -0.8278 0.4334 0.066 Uiso 1 1 calc R A .
C6 C 0.4745(15) -0.6905(11) 0.4092(3) 0.045(3) Uani 1 1 d . A .
H6A H 0.4688 -0.7241 0.3812 0.054 Uiso 1 1 calc R . .
C7 C 0.989(2) -0.3008(12) 0.4399(3) 0.065(3) Uani 1 1 d . . .
H7A H 0.8819 -0.2559 0.4475 0.079 Uiso 1 1 calc R . .
H7B H 1.0544 -0.2436 0.4208 0.079 Uiso 1 1 calc R . .
C8 C 1.0902(16) -0.3329(16) 0.4798(4) 0.072(5) Uani 1 1 d . . .
H8A H 1.2129 -0.3262 0.4742 0.086 Uiso 1 1 calc R . .
H8B H 1.0603 -0.2731 0.5033 0.086 Uiso 1 1 calc R . .
C9 C 1.0417(16) -0.4698(13) 0.4900(3) 0.060(4) Uani 1 1 d . . .
H9A H 0.9332 -0.4737 0.5056 0.072 Uiso 1 1 calc R . .
H9B H 1.1303 -0.5147 0.5067 0.072 Uiso 1 1 calc R . .
C10 C 1.026(2) -0.5274(14) 0.4454(3) 0.072(4) Uani 1 1 d . . .
H10A H 1.1380 -0.5532 0.4343 0.087 Uiso 1 1 calc R . .
H10B H 0.9514 -0.6051 0.4455 0.087 Uiso 1 1 calc R . .
C11 C 0.6668(18) -0.1396(14) 0.3727(6) 0.085(6) Uani 1 1 d . . .
H11A H 0.6936 -0.1218 0.3426 0.102 Uiso 1 1 calc R . .
H11B H 0.7710 -0.1272 0.3896 0.102 Uiso 1 1 calc R . .
C12 C 0.5374(19) -0.0503(12) 0.3872(4) 0.074(5) Uani 1 1 d . . .
H12A H 0.5197 0.0202 0.3661 0.088 Uiso 1 1 calc R . .
H12B H 0.5708 -0.0101 0.4145 0.088 Uiso 1 1 calc R . .
C13 C 0.3813(17) -0.1275(13) 0.3925(5) 0.054(4) Uani 1 1 d . . .
H13A H 0.3288 -0.1090 0.4203 0.065 Uiso 1 1 calc R . .
H13B H 0.2991 -0.1061 0.3699 0.065 Uiso 1 1 calc R . .
C14 C 0.4320(16) -0.2631(13) 0.3898(5) 0.066(5) Uani 1 1 d . . .
H14A H 0.4165 -0.3060 0.4177 0.079 Uiso 1 1 calc R . .
H14B H 0.3608 -0.3093 0.3688 0.079 Uiso 1 1 calc R . .
C15 C 0.441(3) -0.529(3) 0.2969(8) 0.056(8) Uiso 0.50 1 d P A 1
H15A H 0.3877 -0.4424 0.3010 0.067 Uiso 0.50 1 calc PR A 1
H15B H 0.3944 -0.5889 0.3186 0.067 Uiso 0.50 1 calc PR A 1
C16 C 0.396(4) -0.578(3) 0.2555(10) 0.071(9) Uiso 0.50 1 d P A 1
H16A H 0.3022 -0.6408 0.2576 0.086 Uiso 0.50 1 calc PR A 1
H16B H 0.3615 -0.5047 0.2368 0.086 Uiso 0.50 1 calc PR A 1
C17 C 0.522(6) -0.631(4) 0.2416(11) 0.110(12) Uiso 0.50 1 d P A 1
H17A H 0.5200 -0.6303 0.2102 0.132 Uiso 0.50 1 calc PR A 1
H17B H 0.5274 -0.7225 0.2514 0.132 Uiso 0.50 1 calc PR A 1
C18 C 0.698(4) -0.545(3) 0.2598(9) 0.065(8) Uiso 0.50 1 d P A 1
H18A H 0.8009 -0.5993 0.2625 0.078 Uiso 0.50 1 calc PR A 1
H18B H 0.7225 -0.4644 0.2434 0.078 Uiso 0.50 1 calc PR A 1
C15A C 0.475(5) -0.437(3) 0.2858(8) 0.078(8) Uiso 0.50 1 d P A 2
H15C H 0.3752 -0.4400 0.3048 0.094 Uiso 0.50 1 calc PR A 2
H15D H 0.5128 -0.3452 0.2835 0.094 Uiso 0.50 1 calc PR A 2
C16A C 0.431(4) -0.486(3) 0.2449(10) 0.083(10) Uiso 0.50 1 d P A 2
H16C H 0.3329 -0.5462 0.2469 0.100 Uiso 0.50 1 calc PR A 2
H16D H 0.4016 -0.4136 0.2255 0.100 Uiso 0.50 1 calc PR A 2
C17A C 0.569(3) -0.551(3) 0.2310(7) 0.038(6) Uiso 0.50 1 d P A 2
H17C H 0.6510 -0.4889 0.2183 0.046 Uiso 0.50 1 calc PR A 2
H17D H 0.5376 -0.6167 0.2095 0.046 Uiso 0.50 1 calc PR A 2
C18A C 0.650(7) -0.622(5) 0.2741(14) 0.148(19) Uiso 0.50 1 d P A 2
H18C H 0.5922 -0.7050 0.2813 0.177 Uiso 0.50 1 calc PR A 2
H18D H 0.7733 -0.6371 0.2717 0.177 Uiso 0.50 1 calc PR A 2
C19 C 1.0834(19) -0.6693(13) 0.3327(6) 0.074(5) Uani 1 1 d . A .
H19A H 1.1617 -0.6227 0.3519 0.089 Uiso 1 1 calc R . .
H19B H 1.0915 -0.6289 0.3042 0.089 Uiso 1 1 calc R . .
C20 C 1.1300(19) -0.8095(17) 0.3302(5) 0.076(5) Uiso 1 1 d . . .
H20A H 1.1945 -0.8281 0.3041 0.092 Uiso 1 1 calc R A .
H20B H 1.1986 -0.8356 0.3551 0.092 Uiso 1 1 calc R . .
C21 C 0.970(2) -0.8762(13) 0.3300(5) 0.098(6) Uani 1 1 d . A .
H21A H 0.9805 -0.9623 0.3441 0.118 Uiso 1 1 calc R . .
H21B H 0.9310 -0.8900 0.3006 0.118 Uiso 1 1 calc R . .
C22 C 0.8520(17) -0.7914(15) 0.3533(5) 0.071(4) Uani 1 1 d . A .
H22A H 0.7367 -0.7989 0.3414 0.085 Uiso 1 1 calc R . .
H22B H 0.8485 -0.8155 0.3837 0.085 Uiso 1 1 calc R . .

loop_
_atom_site_aniso_label
_atom_site_aniso_U_11
_atom_site_aniso_U_22
_atom_site_aniso_U_33
_atom_site_aniso_U_23
_atom_site_aniso_U_13
_atom_site_aniso_U_12
Ca1 0.0399(14) 0.0324(12) 0.0380(12) -0.0011(10) 0.0051(11) 0.0035(11)
I1 0.0504(5) 0.0554(4) 0.0529(4) 0.0138(4) 0.0156(5) 0.0041(5)
Cl1 0.059(2) 0.092(2) 0.0441(15) 0.0001(15) 0.006(2) 0.016(3)
O1 0.041(5) 0.048(5) 0.041(4) 0.009(4) 0.000(4) 0.003(4)
O2 0.040(5) 0.034(5) 0.057(5) -0.011(4) 0.005(4) -0.001(4)
O3 0.059(6) 0.066(6) 0.043(5) -0.013(5) -0.003(5) 0.002(5)
C1 0.036(7) 0.042(7) 0.036(6) 0.004(5) 0.007(5) 0.016(6)
C2 0.054(8) 0.040(7) 0.061(8) 0.004(7) 0.007(6) 0.004(6)
C3 0.039(8) 0.046(6) 0.051(6) -0.001(5) 0.024(7) 0.009(8)
O4 0.052(5) 0.032(5) 0.069(6) 0.000(4) 0.020(4) 0.011(4)
C4 0.044(7) 0.035(7) 0.074(9) 0.018(7) 0.019(6) 0.009(7)
C5 0.053(8) 0.036(7) 0.076(9) -0.007(6) 0.020(7) -0.007(6)
C6 0.033(7) 0.045(6) 0.058(6) -0.003(6) 0.012(6) 0.008(8)
C7 0.080(9) 0.059(7) 0.057(7) 0.003(7) -0.002(9) 0.019(12)
C8 0.050(8) 0.120(15) 0.044(8) 0.006(8) -0.012(6) -0.016(9)
C9 0.047(9) 0.091(10) 0.041(7) 0.012(7) 0.011(6) 0.023(8)
C10 0.067(11) 0.100(10) 0.049(7) -0.002(7) 0.002(8) 0.042(11)
C11 0.046(9) 0.038(9) 0.171(18) -0.003(11) 0.021(10) -0.001(8)
C12 0.083(13) 0.043(7) 0.094(10) -0.007(7) 0.047(10) -0.001(9)
C13 0.049(9) 0.046(9) 0.068(10) -0.017(7) 0.012(7) 0.014(7)
C14 0.055(9) 0.034(8) 0.108(12) -0.003(7) 0.030(8) -0.017(6)
C19 0.069(10) 0.041(9) 0.113(13) 0.003(8) 0.026(9) 0.014(8)
C21 0.092(14) 0.047(8) 0.155(15) -0.020(9) 0.055(13) -0.005(10)
C22 0.066(9) 0.063(9) 0.084(11) 0.007(10) 0.025(8) -0.004(9)

loop_
_atom_type_symbol
_atom_type_description
_atom_type_scat_dispersion_real
_atom_type_scat_dispersion_imag
_atom_type_scat_source
C C 0.0033 0.0016 'International Tables Vol C Tables 4.2.6.8 and 6.1.1.4'
H H 0.0000 0.0000 'International Tables Vol C Tables 4.2.6.8 and 6.1.1.4'
O O 0.0106 0.0060 'International Tables Vol C Tables 4.2.6.8 and 6.1.1.4'
Cl Cl 0.1484 0.1585 'International Tables Vol C Tables 4.2.6.8 and 6.1.1.4'
Ca Ca 0.2262 0.3064 'International Tables Vol C Tables 4.2.6.8 and 6.1.1.4'
I I -0.4742 1.8119 'International Tables Vol C Tables 4.2.6.8 and 6.1.1.4'

loop_
_geom_angle_atom_site_label_1
_geom_angle_atom_site_label_2
_geom_angle_atom_site_label_3
_geom_angle
O1 Ca1 O3 172.7(3)
O1 Ca1 O4 89.5(3)
O3 Ca1 O4 84.2(3)
O1 Ca1 O2 93.3(3)
O3 Ca1 O2 93.0(3)
O4 Ca1 O2 177.2(3)
O1 Ca1 C1 88.4(3)
O3 Ca1 C1 95.4(4)
O4 Ca1 C1 91.7(3)
O2 Ca1 C1 88.0(3)
O1 Ca1 I1 87.31(18)
O3 Ca1 I1 89.3(2)
O4 Ca1 I1 92.3(2)
O2 Ca1 I1 88.2(2)
C1 Ca1 I1 174.1(3)
C10 O1 C7 108.8(9)
C10 O1 Ca1 123.2(7)
C7 O1 Ca1 126.9(7)
C11 O2 C14 107.1(11)
C11 O2 Ca1 125.7(7)
C14 O2 Ca1 127.2(9)
C15 O3 C18A 94(3)
C15 O3 C15A 43.4(17)
C18A O3 C15A 111(2)
C15 O3 C18 108.1(18)
C18A O3 C18 38(2)
C15A O3 C18 96.3(17)
C15 O3 Ca1 131.3(14)
C18A O3 Ca1 124(2)
C15A O3 Ca1 124.2(12)
C18 O3 Ca1 120.6(12)
C6 C1 C2 115.5(10)
C6 C1 Ca1 128.8(8)
C2 C1 Ca1 115.7(8)
C3 C2 C1 121.6(12)
C3 C2 H2A 119.2
C1 C2 H2A 119.2
C4 C3 C2 122.7(11)
C4 C3 Cl1 117.5(9)
C2 C3 Cl1 119.8(10)
C19 O4 C22 107.5(10)
C19 O4 Ca1 126.9(9)
C22 O4 Ca1 125.6(7)
C3 C4 C5 116.2(11)
C3 C4 H4A 121.9
C5 C4 H4A 121.9
C6 C5 C4 119.7(11)
C6 C5 H5A 120.2
C4 C5 H5A 120.2
C1 C6 C5 124.4(11)
C1 C6 H6A 117.8
C5 C6 H6A 117.8
O1 C7 C8 105.6(10)
O1 C7 H7A 110.6
C8 C7 H7A 110.6
O1 C7 H7B 110.6
C8 C7 H7B 110.6
H7A C7 H7B 108.7
C9 C8 C7 104.2(11)
C9 C8 H8A 110.9
C7 C8 H8A 110.9
C9 C8 H8B 110.9
C7 C8 H8B 110.9
H8A C8 H8B 108.9
C8 C9 C10 100.5(10)
C8 C9 H9A 111.7
C10 C9 H9A 111.7
C8 C9 H9B 111.7
C10 C9 H9B 111.7
H9A C9 H9B 109.4
O1 C10 C9 105.5(10)
O1 C10 H10A 110.6
C9 C10 H10A 110.6
O1 C10 H10B 110.6
C9 C10 H10B 110.6
H10A C10 H10B 108.8
O2 C11 C12 109.1(12)
O2 C11 H11A 109.9
C12 C11 H11A 109.9
O2 C11 H11B 109.9
C12 C11 H11B 109.9
H11A C11 H11B 108.3
C11 C12 C13 107.0(10)
C11 C12 H12A 110.3
C13 C12 H12A 110.3
C11 C12 H12B 110.3
C13 C12 H12B 110.3
H12A C12 H12B 108.6
C14 C13 C12 105.9(11)
C14 C13 H13A 110.6
C12 C13 H13A 110.6
C14 C13 H13B 110.6
C12 C13 H13B 110.6
H13A C13 H13B 108.7
O2 C14 C13 109.5(11)
O2 C14 H14A 109.8
C13 C14 H14A 109.8
O2 C14 H14B 109.8
C13 C14 H14B 109.8
H14A C14 H14B 108.2
O3 C15 C16 113(2)
O3 C15 H15A 108.9
C16 C15 H15A 108.9
O3 C15 H15B 108.9
C16 C15 H15B 108.9
H15A C15 H15B 107.7
C17 C16 C15 106(3)
C17 C16 H16A 110.5
C15 C16 H16A 110.5
C17 C16 H16B 110.5
C15 C16 H16B 110.5
H16A C16 H16B 108.7
C16 C17 C18 108(3)
C16 C17 H17A 110.1
C18 C17 H17A 110.1
C16 C17 H17B 110.1
C18 C17 H17B 110.1
H17A C17 H17B 108.4
O3 C18 C17 91(2)
O3 C18 H18A 113.5
C17 C18 H18A 113.5
O3 C18 H18B 113.5
C17 C18 H18B 113.5
H18A C18 H18B 110.8
C16A C15A O3 108(2)
C16A C15A H15C 110.0
O3 C15A H15C 110.0
C16A C15A H15D 110.0
O3 C15A H15D 110.0
H15C C15A H15D 108.4
C17A C16A C15A 106(3)
C17A C16A H16C 110.6
C15A C16A H16C 110.6
C17A C16A H16D 110.6
C15A C16A H16D 110.6
H16C C16A H16D 108.8
C16A C17A C18A 105(3)
C16A C17A H17C 110.7
C18A C17A H17C 110.7
C16A C17A H17D 110.7
C18A C17A H17D 110.7
H17C C17A H17D 108.8
O3 C18A C17A 96(3)
O3 C18A H18C 112.6
C17A C18A H18C 112.6
O3 C18A H18D 112.6
C17A C18A H18D 112.6
H18C C18A H18D 110.1
O4 C19 C20 108.8(13)
O4 C19 H19A 109.9
C20 C19 H19A 109.9
O4 C19 H19B 109.9
C20 C19 H19B 109.9
H19A C19 H19B 108.3
C21 C20 C19 103.9(13)
C21 C20 H20A 111.0
C19 C20 H20A 111.0
C21 C20 H20B 111.0
C19 C20 H20B 111.0
H20A C20 H20B 109.0
C20 C21 C22 106.1(12)
C20 C21 H21A 110.5
C22 C21 H21A 110.5
C20 C21 H21B 110.5
C22 C21 H21B 110.5
H21A C21 H21B 108.7
O4 C22 C21 105.3(10)
O4 C22 H22A 110.7
C21 C22 H22A 110.7
O4 C22 H22B 110.7
C21 C22 H22B 110.7
H22A C22 H22B 108.8

loop_
_geom_bond_atom_site_label_1
_geom_bond_atom_site_label_2
_geom_bond_distance
Ca1 O1 2.340(7)
Ca1 O3 2.361(9)
Ca1 O4 2.368(8)
Ca1 O2 2.392(9)
Ca1 C1 2.572(11)
Ca1 I1 3.158(2)
Cl1 C3 1.776(11)
O1 C10 1.437(13)
O1 C7 1.445(13)
O2 C11 1.429(15)
O2 C14 1.446(13)
O3 C15 1.35(3)
O3 C18A 1.44(5)
O3 C15A 1.45(3)
O3 C18 1.56(3)
C1 C6 1.353(15)
C1 C2 1.389(15)
C2 C3 1.386(15)
C2 H2A 0.9500
C3 C4 1.357(16)
O4 C19 1.409(14)
O4 C22 1.457(16)
C4 C5 1.416(16)
C4 H4A 0.9500
C5 C6 1.380(15)
C5 H5A 0.9500
C6 H6A 0.9500
C7 C8 1.528(16)
C7 H7A 0.9900
C7 H7B 0.9900
C8 C9 1.488(18)
C8 H8A 0.9900
C8 H8B 0.9900
C9 C10 1.531(15)
C9 H9A 0.9900
C9 H9B 0.9900
C10 H10A 0.9900
C10 H10B 0.9900
C11 C12 1.447(18)
C11 H11A 0.9900
C11 H11B 0.9900
C12 C13 1.476(18)
C12 H12A 0.9900
C12 H12B 0.9900
C13 C14 1.447(16)
C13 H13A 0.9900
C13 H13B 0.9900
C14 H14A 0.9900
C14 H14B 0.9900
C15 C16 1.44(4)
C15 H15A 0.9900
C15 H15B 0.9900
C16 C17 1.22(5)
C16 H16A 0.9900
C16 H16B 0.9900
C17 C18 1.75(5)
C17 H17A 0.9900
C17 H17B 0.9900
C18 H18A 0.9900
C18 H18B 0.9900
C15A C16A 1.43(4)
C15A H15C 0.9900
C15A H15D 0.9900
C16A C17A 1.35(3)
C16A H16C 0.9900
C16A H16D 0.9900
C17A C18A 1.67(5)
C17A H17C 0.9900
C17A H17D 0.9900
C18A H18C 0.9900
C18A H18D 0.9900
C19 C20 1.48(2)
C19 H19A 0.9900
C19 H19B 0.9900
C20 C21 1.44(2)
C20 H20A 0.9900
C20 H20B 0.9900
C21 C22 1.474(18)
C21 H21A 0.9900
C21 H21B 0.9900
C22 H22A 0.9900
C22 H22B 0.9900
